data_4133888
loop_
_publ_author_name
'Chen, Xiao-Gang'
'Song, Xian-Jiang'
'Zhang, Zhi-Xu'
'Li, Peng-Fei'
'Ge, Jia-Zhen'
'Tang, Yuan-Yuan'
'Gao, Ji-Xing'
'Zhang, Wan-Ying'
'Fu, Da-Wei'
'You, Yu-Meng'
'Xiong, Ren-Gen'

_publ_section_title
;
 Two-dimensional layered perovskite ferroelectric with giant piezoelectric
 voltage coefficient.
;
_journal_name_full 'Journal of the American Chemical Society'
_journal_paper_doi 10.1021/jacs.9b12368
_journal_year 2019
_chemical_formula_moiety 'Br3 Pb, C5 H12 N S'
_chemical_formula_sum 'C5 H12 Br3 N Pb S'
_chemical_formula_weight 565.14
_space_group_crystal_system monoclinic
_space_group_IT_number 14
_space_group_name_Hall '-P 2yn'
_space_group_name_H-M_alt 'P 1 21/n 1'
_atom_sites_solution_hydrogens geom
_audit_creation_method SHELXL-2014/7
_cell_angle_alpha 90
_cell_angle_beta 97.229(4)
_cell_angle_gamma 90
_cell_formula_units_Z 4
_cell_length_a 8.0507(3)
_cell_length_b 8.0718(3)
_cell_length_c 18.7029(8)
_cell_measurement_reflns_used 5615
_cell_measurement_temperature 293(2)
_cell_measurement_theta_max 30.6610
_cell_measurement_theta_min 2.6350
_cell_volume 1205.72(8)
_computing_structure_refinement 'SHELXL-2014/7 (Sheldrick, 2014)'
_diffrn_ambient_temperature 293(2)
_diffrn_measured_fraction_theta_full 1.000
_diffrn_measured_fraction_theta_max 0.818
_diffrn_measurement_device_type 'XtaLAB Synergy R, DW system, HyPix'
_diffrn_radiation_type MoK\a
_diffrn_radiation_wavelength 0.71073
_diffrn_reflns_av_R_equivalents 0.0656
_diffrn_reflns_av_unetI/netI 0.0606
_diffrn_reflns_Laue_measured_fraction_full 1.000
_diffrn_reflns_Laue_measured_fraction_max 0.818
_diffrn_reflns_limit_h_max 11
_diffrn_reflns_limit_h_min -11
_diffrn_reflns_limit_k_max 9
_diffrn_reflns_limit_k_min -11
_diffrn_reflns_limit_l_max 25
_diffrn_reflns_limit_l_min -23
_diffrn_reflns_number 13412
_diffrn_reflns_point_group_measured_fraction_full 1.000
_diffrn_reflns_point_group_measured_fraction_max 0.818
_diffrn_reflns_theta_full 25.242
_diffrn_reflns_theta_max 30.726
_diffrn_reflns_theta_min 2.647
_diffrn_source 'Rotating-anode X-ray tube'
_exptl_absorpt_coefficient_mu 24.057
_exptl_absorpt_correction_T_max 0.005
_exptl_absorpt_correction_T_min 0.001
_exptl_absorpt_correction_type multi-scan
_exptl_absorpt_process_details
;
CrysAlisPro 1.171.40.14e (Rigaku Oxford Diffraction, 2018)
Empirical absorption correction using spherical harmonics,
 implemented in SCALE3 ABSPACK scaling algorithm.
;
_exptl_crystal_colour colorless
_exptl_crystal_density_diffrn 3.113
_exptl_crystal_description prism
_exptl_crystal_F_000 1008
_exptl_crystal_size_max 0.3
_exptl_crystal_size_mid 0.28
_exptl_crystal_size_min 0.22
_refine_diff_density_max 1.517
_refine_diff_density_min -1.351
_refine_diff_density_rms 0.239
_refine_ls_extinction_method none
_refine_ls_goodness_of_fit_ref 1.028
_refine_ls_hydrogen_treatment constr
_refine_ls_matrix_type full
_refine_ls_number_parameters 101
_refine_ls_number_reflns 3758
_refine_ls_number_restraints 0
_refine_ls_restrained_S_all 1.028
_refine_ls_R_factor_all 0.0658
_refine_ls_R_factor_gt 0.0480
_refine_ls_shift/su_max 0.001
_refine_ls_shift/su_mean 0.000
_refine_ls_structure_factor_coef Fsqd
_refine_ls_weighting_details 'w=1/[\s^2^(Fo^2^)+(0.0281P)^2^] where P=(Fo^2^+2Fc^2^)/3'
_refine_ls_weighting_scheme calc
_refine_ls_wR_factor_gt 0.0719
_refine_ls_wR_factor_ref 0.0773
_reflns_Friedel_coverage 0.000
_reflns_number_gt 2359
_reflns_number_total 3758
_reflns_threshold_expression 'I > 2\s(I)'
_cod_data_source_file ja9b12368_si_004.cif
_cod_data_source_block P21N
_cod_original_sg_symbol_H-M 'P 21/n'
_cod_database_code 4133888
_shelx_shelxl_version_number 2014/7
_shelx_space_group_comment
;
The symmetry employed for this shelxl refinement is uniquely defined
by the following loop, which should always be used as a source of
symmetry information in preference to the above space-group names.
They are only intended as comments.
;

loop_
_space_group_symop_operation_xyz
'x, y, z'
'-x+1/2, y+1/2, -z+1/2'
'-x, -y, -z'
'x-1/2, -y-1/2, z-1/2'

loop_
_atom_site_label
_atom_site_type_symbol
_atom_site_fract_x
_atom_site_fract_y
_atom_site_fract_z
_atom_site_U_iso_or_equiv
_atom_site_adp_type
_atom_site_occupancy
_atom_site_site_symmetry_order
_atom_site_calc_flag
_atom_site_refinement_flags_posn
_atom_site_refinement_flags_adp
Pb1 Pb 0.75137(3) 0.48934(3) 0.23044(2) 0.03236(9) Uani 1 1 d . .
Br2 Br 0.76330(7) 0.80697(8) 0.13248(3) 0.03113(15) Uani 1 1 d . .
Br3 Br 0.99896(7) 0.20818(8) 0.20976(4) 0.03383(16) Uani 1 1 d . .
Br4 Br 1.01755(7) 0.68139(8) 0.30959(4) 0.03340(16) Uani 1 1 d . .
S5 S 0.2725(3) 0.0995(2) 0.54642(10) 0.0523(5) Uani 1 1 d . .
N1 N 0.3056(6) 0.3558(7) 0.3329(3) 0.0345(12) Uani 1 1 d . .
H1A H 0.2769 0.4623 0.3303 0.052 Uiso 1 1 calc R U
H1B H 0.2678 0.3057 0.2917 0.052 Uiso 1 1 calc R U
H1C H 0.4166 0.3471 0.3407 0.052 Uiso 1 1 calc R U
C1 C 0.2303(7) 0.2752(8) 0.3938(3) 0.0291(13) Uani 1 1 d . .
H1 H 0.1082 0.2755 0.3818 0.035 Uiso 1 1 calc R U
C2 C 0.2894(9) 0.0965(9) 0.4002(4) 0.0394(16) Uani 1 1 d . .
H2A H 0.4106 0.0944 0.4098 0.047 Uiso 1 1 calc R U
H2B H 0.2570 0.0403 0.3547 0.047 Uiso 1 1 calc R U
C3 C 0.2162(11) 0.0045(9) 0.4599(5) 0.051(2) Uani 1 1 d . .
H3A H 0.2560 -0.1090 0.4616 0.061 Uiso 1 1 calc R U
H3B H 0.0952 0.0021 0.4491 0.061 Uiso 1 1 calc R U
C5 C 0.2747(9) 0.3769(9) 0.4612(3) 0.0424(17) Uani 1 1 d . .
H5A H 0.2347 0.4895 0.4529 0.051 Uiso 1 1 calc R U
H5B H 0.3955 0.3808 0.4732 0.051 Uiso 1 1 calc R U
C4 C 0.1969(10) 0.3023(9) 0.5236(4) 0.0500(19) Uani 1 1 d . .
H4A H 0.0764 0.2979 0.5110 0.060 Uiso 1 1 calc R U
H4B H 0.2205 0.3737 0.5653 0.060 Uiso 1 1 calc R U

loop_
_atom_site_aniso_label
_atom_site_aniso_U_11
_atom_site_aniso_U_22
_atom_site_aniso_U_33
_atom_site_aniso_U_23
_atom_site_aniso_U_13
_atom_site_aniso_U_12
Pb1 0.02821(14) 0.03044(15) 0.03899(17) -0.00007(10) 0.00640(11) 0.00004(9)
Br2 0.0325(3) 0.0310(3) 0.0302(3) -0.0003(2) 0.0052(3) 0.0000(2)
Br3 0.0260(3) 0.0347(4) 0.0415(4) -0.0055(3) 0.0073(3) -0.0008(2)
Br4 0.0279(3) 0.0357(4) 0.0363(4) 0.0019(3) 0.0028(3) -0.0009(2)
S5 0.0828(15) 0.0410(11) 0.0336(10) 0.0082(8) 0.0089(10) 0.0076(10)
N1 0.032(3) 0.039(3) 0.034(3) 0.000(2) 0.007(2) -0.002(2)
C1 0.027(3) 0.037(3) 0.025(3) 0.004(3) 0.006(2) 0.004(2)
C2 0.048(4) 0.040(4) 0.031(4) -0.005(3) 0.009(3) -0.001(3)
C3 0.065(5) 0.038(4) 0.050(5) -0.001(3) 0.010(4) -0.010(3)
C5 0.059(4) 0.038(4) 0.029(4) -0.001(3) 0.002(3) -0.007(3)
C4 0.076(5) 0.045(4) 0.032(4) -0.001(3) 0.020(4) 0.010(4)

loop_
_atom_type_symbol
_atom_type_description
_atom_type_scat_dispersion_real
_atom_type_scat_dispersion_imag
_atom_type_scat_source
C C 0.0033 0.0016 'International Tables Vol C Tables 4.2.6.8 and 6.1.1.4'
H H 0.0000 0.0000 'International Tables Vol C Tables 4.2.6.8 and 6.1.1.4'
N N 0.0061 0.0033 'International Tables Vol C Tables 4.2.6.8 and 6.1.1.4'
S S 0.1246 0.1234 'International Tables Vol C Tables 4.2.6.8 and 6.1.1.4'
Br Br -0.2901 2.4595 'International Tables Vol C Tables 4.2.6.8 and 6.1.1.4'
Pb Pb -3.3944 10.1111 'International Tables Vol C Tables 4.2.6.8 and 6.1.1.4'

loop_
_geom_angle_atom_site_label_1
_geom_angle_atom_site_label_2
_geom_angle_atom_site_label_3
_geom_angle
_geom_angle_site_symmetry_1
_geom_angle_site_symmetry_3
Br4 Pb1 Br2 86.063(19) . 2_645
Br4 Pb1 Br3 89.016(19) . 2_655
Br2 Pb1 Br3 82.445(18) 2_645 2_655
Br4 Pb1 Br3 90.555(18) . .
Br2 Pb1 Br3 80.783(18) 2_645 .
Br3 Pb1 Br3 163.212(16) 2_655 .
Br4 Pb1 Br2 77.733(18) . .
Br2 Pb1 Br2 155.46(2) 2_645 .
Br3 Pb1 Br2 79.004(17) 2_655 .
Br3 Pb1 Br2 117.268(19) . .
Pb1 Br2 Pb1 83.930(16) 2_655 .
Pb1 Br3 Pb1 84.906(15) 2_645 .
C4 S5 C3 97.8(4) . .
N1 C1 C5 108.8(5) . .
N1 C1 C2 108.6(5) . .
C5 C1 C2 114.3(6) . .
C1 C2 C3 112.1(6) . .
C2 C3 S5 112.1(5) . .
C1 C5 C4 110.4(6) . .
C5 C4 S5 112.8(5) . .

loop_
_geom_bond_atom_site_label_1
_geom_bond_atom_site_label_2
_geom_bond_distance
_geom_bond_site_symmetry_2
Pb1 Br4 2.8963(7) .
Pb1 Br2 2.9716(7) 2_645
Pb1 Br3 3.0001(7) 2_655
Pb1 Br3 3.0769(6) .
Pb1 Br2 3.1597(7) .
Br2 Pb1 2.9716(7) 2_655
Br3 Pb1 3.0001(7) 2_645
S5 C4 1.780(7) .
S5 C3 1.797(8) .
N1 C1 1.503(8) .
C1 C5 1.510(9) .
C1 C2 1.519(9) .
C2 C3 1.521(10) .
C5 C4 1.516(9) .
